data_7021086
loop_
_publ_author_name
'Keceli, Ezgi'
'Hemgesberg, Maximilian'
'Bay, Sarah'
'Wilhelm, Christian'
'Sun, Yu'
'Ernst, Stefan'
'M\"uller, Thomas J J'
'Thiel, Werner R.'

_publ_section_title
;
 Efficient conversion of arylene precursors into photoluminescent
 phosphonates for surface modification of metal oxides.
;
_journal_issue 18
_journal_name_full 'Dalton transactions (Cambridge, England : 2003)'
_journal_page_first 6344
_journal_page_last 6352
_journal_paper_doi 10.1039/c2dt32553e
_journal_volume 42
_journal_year 2013
_chemical_formula_sum 'C24 H26 O4 S2'
_chemical_formula_weight 442.57
_chemical_name_systematic
;
?
;
_space_group_IT_number 2
_symmetry_cell_setting triclinic
_symmetry_space_group_name_Hall '-P 1'
_symmetry_space_group_name_H-M 'P -1'
_atom_sites_solution_hydrogens geom
_atom_sites_solution_primary direct
_atom_sites_solution_secondary difmap
_audit_creation_method SHELXL-97
_cell_angle_alpha 110.052(6)
_cell_angle_beta 90.591(5)
_cell_angle_gamma 108.776(6)
_cell_formula_units_Z 2
_cell_length_a 8.5601(5)
_cell_length_b 11.8606(9)
_cell_length_c 12.1527(6)
_cell_measurement_reflns_used 4041
_cell_measurement_temperature 150(2)
_cell_measurement_theta_max 62.5597
_cell_measurement_theta_min 3.9051
_cell_volume 1087.22(14)
_computing_cell_refinement 'CrysAlis RED, Oxford Diffraction Ltd.'
_computing_data_collection 'CrysAlis CCD, Oxford Diffraction Ltd.'
_computing_data_reduction 'CrysAlis RED, Oxford Diffraction Ltd.'
_computing_structure_refinement 'SHELXL-97 (Sheldrick, 2008)'
_computing_structure_solution 'SIR92 (Giacovazzo et al., 1994)'
_diffrn_ambient_temperature 150(2)
_diffrn_detector_area_resol_mean 16.1399
_diffrn_measured_fraction_theta_full 0.987
_diffrn_measured_fraction_theta_max 0.987
_diffrn_measurement_device_type 'Xcalibur, Sapphire3, Gemini ultra'
_diffrn_measurement_method '\w scans'
_diffrn_radiation_monochromator mirror
_diffrn_radiation_source 'Enhance Ultra (Cu) X-ray Source'
_diffrn_radiation_type CuK\a
_diffrn_radiation_wavelength 1.54184
_diffrn_reflns_av_R_equivalents 0.0226
_diffrn_reflns_av_sigmaI/netI 0.0247
_diffrn_reflns_limit_h_max 7
_diffrn_reflns_limit_h_min -9
_diffrn_reflns_limit_k_max 13
_diffrn_reflns_limit_k_min -13
_diffrn_reflns_limit_l_max 13
_diffrn_reflns_limit_l_min -9
_diffrn_reflns_number 6517
_diffrn_reflns_theta_full 62.65
_diffrn_reflns_theta_max 62.65
_diffrn_reflns_theta_min 3.91
_exptl_absorpt_coefficient_mu 2.452
_exptl_absorpt_correction_T_max 1.00000
_exptl_absorpt_correction_T_min 0.65446
_exptl_absorpt_correction_type multi-scan
_exptl_absorpt_process_details
;
CrysAlisPro, Oxford Diffraction Ltd.,
Version 1.171.33.66 (release 28-04-2010 CrysAlis171 .NET)
(compiled Apr 28 2010,14:27:37)
Empirical absorption correction using spherical harmonics,
implemented in SCALE3 ABSPACK scaling algorithm.
;
_exptl_crystal_colour yellow
_exptl_crystal_density_diffrn 1.352
_exptl_crystal_density_method 'not measured'
_exptl_crystal_description 'transparent plate'
_exptl_crystal_F_000 468
_exptl_crystal_size_max 0.31
_exptl_crystal_size_mid 0.12
_exptl_crystal_size_min 0.06
_refine_diff_density_max 0.350
_refine_diff_density_min -0.178
_refine_diff_density_rms 0.047
_refine_ls_extinction_method none
_refine_ls_goodness_of_fit_ref 1.069
_refine_ls_hydrogen_treatment constr
_refine_ls_matrix_type full
_refine_ls_number_parameters 273
_refine_ls_number_reflns 3424
_refine_ls_number_restraints 0
_refine_ls_restrained_S_all 1.069
_refine_ls_R_factor_all 0.0416
_refine_ls_R_factor_gt 0.0362
_refine_ls_shift/su_max 0.001
_refine_ls_shift/su_mean 0.000
_refine_ls_structure_factor_coef Fsqd
_refine_ls_weighting_details 'calc w=1/[\s^2^(Fo^2^)+(0.0754P)^2^+0.0013P] where P=(Fo^2^+2Fc^2^)/3'
_refine_ls_weighting_scheme calc
_refine_ls_wR_factor_gt 0.1044
_refine_ls_wR_factor_ref 0.1073
_reflns_number_gt 2908
_reflns_number_total 3424
_reflns_threshold_expression >2\s(I)
_cod_data_source_file c2dt32553e.txt
_cod_data_source_block 1179o
_cod_depositor_comments
;
The following automatic conversions were performed:

'_symmetry_cell_setting' value 'Triclinic' changed to 'triclinic'
according to /home/saulius/struct/CIF-dictionaries/cif_core.dic
dictionary named 'cif_core.dic' version 2.4.2 from 2011-04-26.

Automatic conversion script
Id: cif_fix_values 1891 2012-01-12 08:04:46Z andrius 
;
_cod_database_code 7021086

loop_
_symmetry_equiv_pos_as_xyz
'x, y, z'
'-x, -y, -z'

loop_
_atom_site_label
_atom_site_type_symbol
_atom_site_fract_x
_atom_site_fract_y
_atom_site_fract_z
_atom_site_U_iso_or_equiv
_atom_site_adp_type
_atom_site_occupancy
_atom_site_symmetry_multiplicity
_atom_site_calc_flag
_atom_site_refinement_flags
C1 C 2.2940(2) 0.3526(2) 0.98918(19) 0.0468(5) Uani 1 1 d .
H1A H 2.2346 0.3517 1.0575 0.070 Uiso 1 1 calc R
H1B H 2.4137 0.3966 1.0162 0.070 Uiso 1 1 calc R
H1C H 2.2740 0.2645 0.9357 0.070 Uiso 1 1 calc R
C2 C 2.2315(2) 0.42245(18) 0.92402(16) 0.0373(4) Uani 1 1 d .
H2A H 2.2504 0.5110 0.9787 0.045 Uiso 1 1 calc R
H2B H 2.2962 0.4273 0.8577 0.045 Uiso 1 1 calc R
C3 C 2.0480(2) 0.35625(17) 0.87619(15) 0.0336(4) Uani 1 1 d .
H3A H 2.0291 0.2675 0.8221 0.040 Uiso 1 1 calc R
H3B H 1.9833 0.3520 0.9426 0.040 Uiso 1 1 calc R
C4 C 1.9858(2) 0.42444(16) 0.81083(15) 0.0313(4) Uani 1 1 d .
H4A H 2.0084 0.5146 0.8627 0.038 Uiso 1 1 calc R
H4B H 2.0429 0.4234 0.7403 0.038 Uiso 1 1 calc R
C5 C 1.7322(2) 0.40684(16) 0.71575(14) 0.0302(4) Uani 1 1 d .
C6 C 1.5533(2) 0.33261(16) 0.68159(14) 0.0299(4) Uani 1 1 d .
C7 C 1.4556(2) 0.22710(16) 0.70120(15) 0.0323(4) Uani 1 1 d .
H7 H 1.4967 0.1856 0.7429 0.039 Uiso 1 1 calc R
C8 C 1.2883(2) 0.18603(16) 0.65355(15) 0.0319(4) Uani 1 1 d .
H8 H 1.2043 0.1143 0.6602 0.038 Uiso 1 1 calc R
C9 C 1.2581(2) 0.26060(16) 0.59583(14) 0.0288(4) Uani 1 1 d .
C10 C 1.1007(2) 0.24845(15) 0.53618(13) 0.0276(4) Uani 1 1 d .
C11 C 0.9499(2) 0.16107(16) 0.54365(14) 0.0310(4) Uani 1 1 d .
H11 H 0.9500 0.1070 0.5860 0.037 Uiso 1 1 calc R
C12 C 0.8010(2) 0.15219(16) 0.49055(14) 0.0305(4) Uani 1 1 d .
H12 H 0.7001 0.0921 0.4968 0.037 Uiso 1 1 calc R
C13 C 0.7965(2) 0.23072(15) 0.42740(13) 0.0276(4) Uani 1 1 d .
C14 C 0.9472(2) 0.31765(16) 0.41992(14) 0.0310(4) Uani 1 1 d .
H14 H 0.9472 0.3717 0.3776 0.037 Uiso 1 1 calc R
C15 C 1.0959(2) 0.32658(17) 0.47270(14) 0.0313(4) Uani 1 1 d .
H15 H 1.1967 0.3865 0.4661 0.038 Uiso 1 1 calc R
C16 C 0.6395(2) 0.22136(15) 0.36902(14) 0.0289(4) Uani 1 1 d .
C17 C 0.6109(2) 0.30415(16) 0.32165(15) 0.0329(4) Uani 1 1 d .
H17 H 0.6948 0.3802 0.3230 0.040 Uiso 1 1 calc R
C18 C 0.4447(2) 0.26478(16) 0.27098(15) 0.0324(4) Uani 1 1 d .
H18 H 0.4048 0.3114 0.2347 0.039 Uiso 1 1 calc R
C19 C 0.3471(2) 0.15299(16) 0.27935(14) 0.0303(4) Uani 1 1 d .
C20 C 0.1681(2) 0.08156(16) 0.23917(14) 0.0300(4) Uani 1 1 d .
C21 C -0.0734(2) 0.07687(17) 0.13845(16) 0.0335(4) Uani 1 1 d .
H21A H -0.1336 0.0750 0.2073 0.040 Uiso 1 1 calc R
H21B H -0.1024 -0.0119 0.0811 0.040 Uiso 1 1 calc R
C22 C -0.1200(2) 0.15886(18) 0.08153(16) 0.0361(4) Uani 1 1 d .
H22A H -0.0562 0.1622 0.0145 0.043 Uiso 1 1 calc R
H22B H -0.0904 0.2472 0.1399 0.043 Uiso 1 1 calc R
C23 C -0.3049(2) 0.10560(17) 0.03726(16) 0.0366(4) Uani 1 1 d .
H23A H -0.3681 0.0990 0.1040 0.044 Uiso 1 1 calc R
H23B H -0.3332 0.0183 -0.0228 0.044 Uiso 1 1 calc R
C24 C -0.3582(3) 0.1879(2) -0.0167(2) 0.0555(6) Uani 1 1 d .
H24A H -0.3317 0.2743 0.0425 0.083 Uiso 1 1 calc R
H24B H -0.4784 0.1501 -0.0431 0.083 Uiso 1 1 calc R
H24C H -0.2988 0.1925 -0.0845 0.083 Uiso 1 1 calc R
O1 O 1.80801(15) 0.35783(11) 0.77576(10) 0.0331(3) Uani 1 1 d .
O2 O 1.80279(16) 0.50052(12) 0.69346(12) 0.0434(3) Uani 1 1 d .
O3 O 0.10459(15) 0.13398(12) 0.17573(11) 0.0350(3) Uani 1 1 d .
O4 O 0.08840(16) -0.01164(12) 0.25945(12) 0.0421(3) Uani 1 1 d .
S1 S 1.43959(5) 0.38227(4) 0.60236(4) 0.03067(16) Uani 1 1 d .
S2 S 0.45807(5) 0.09420(4) 0.35053(4) 0.03126(16) Uani 1 1 d .

loop_
_atom_site_aniso_label
_atom_site_aniso_U_11
_atom_site_aniso_U_22
_atom_site_aniso_U_33
_atom_site_aniso_U_23
_atom_site_aniso_U_13
_atom_site_aniso_U_12
C1 0.0311(11) 0.0505(12) 0.0592(12) 0.0265(10) -0.0047(9) 0.0081(9)
C2 0.0312(10) 0.0347(10) 0.0412(10) 0.0136(8) -0.0012(8) 0.0055(8)
C3 0.0293(10) 0.0323(10) 0.0373(9) 0.0136(7) 0.0002(7) 0.0074(8)
C4 0.0250(9) 0.0306(9) 0.0345(9) 0.0116(7) -0.0007(7) 0.0050(7)
C5 0.0303(10) 0.0308(9) 0.0295(8) 0.0129(7) 0.0023(7) 0.0086(8)
C6 0.0319(10) 0.0300(9) 0.0303(8) 0.0136(7) 0.0004(7) 0.0114(8)
C7 0.0339(10) 0.0314(10) 0.0357(9) 0.0173(7) 0.0000(8) 0.0113(8)
C8 0.0318(10) 0.0279(9) 0.0369(9) 0.0165(7) 0.0010(7) 0.0067(7)
C9 0.0304(10) 0.0263(9) 0.0295(8) 0.0113(7) 0.0038(7) 0.0084(7)
C10 0.0307(9) 0.0245(9) 0.0268(8) 0.0089(7) 0.0013(7) 0.0090(7)
C11 0.0337(10) 0.0279(9) 0.0333(9) 0.0159(7) 0.0021(7) 0.0082(8)
C12 0.0292(10) 0.0278(9) 0.0343(9) 0.0153(7) 0.0023(7) 0.0057(7)
C13 0.0292(10) 0.0253(9) 0.0271(8) 0.0097(7) 0.0022(7) 0.0081(7)
C14 0.0319(10) 0.0290(9) 0.0344(9) 0.0175(7) 0.0013(7) 0.0072(8)
C15 0.0296(9) 0.0293(9) 0.0347(9) 0.0156(7) 0.0022(7) 0.0056(7)
C16 0.0296(10) 0.0265(9) 0.0287(8) 0.0107(7) 0.0028(7) 0.0068(7)
C17 0.0306(10) 0.0293(9) 0.0401(9) 0.0175(7) 0.0006(8) 0.0069(8)
C18 0.0327(10) 0.0304(9) 0.0364(9) 0.0167(7) -0.0009(8) 0.0092(8)
C19 0.0332(10) 0.0289(9) 0.0306(9) 0.0131(7) 0.0001(7) 0.0110(8)
C20 0.0309(10) 0.0282(9) 0.0308(9) 0.0129(7) 0.0011(7) 0.0080(8)
C21 0.0242(9) 0.0344(10) 0.0389(9) 0.0146(8) -0.0020(8) 0.0054(8)
C22 0.0325(10) 0.0338(10) 0.0417(10) 0.0183(8) -0.0003(8) 0.0066(8)
C23 0.0310(10) 0.0373(10) 0.0428(10) 0.0187(8) 0.0016(8) 0.0091(8)
C24 0.0338(12) 0.0629(15) 0.0798(15) 0.0469(12) -0.0041(10) 0.0077(10)
O1 0.0261(7) 0.0328(7) 0.0384(7) 0.0164(5) -0.0022(5) 0.0043(5)
O2 0.0350(8) 0.0417(8) 0.0572(8) 0.0316(6) -0.0009(6) 0.0035(6)
O3 0.0283(7) 0.0357(7) 0.0427(7) 0.0216(5) -0.0025(5) 0.0058(5)
O4 0.0364(8) 0.0364(7) 0.0538(8) 0.0261(6) -0.0030(6) 0.0033(6)
S1 0.0283(3) 0.0294(3) 0.0367(3) 0.01819(19) 0.00007(18) 0.00656(19)
S2 0.0292(3) 0.0283(3) 0.0377(3) 0.01751(19) -0.00124(19) 0.0060(2)

loop_
_atom_type_symbol
_atom_type_description
_atom_type_scat_dispersion_real
_atom_type_scat_dispersion_imag
_atom_type_scat_source
C C 0.0181 0.0091 'International Tables Vol C Tables 4.2.6.8 and 6.1.1.4'
H H 0.0000 0.0000 'International Tables Vol C Tables 4.2.6.8 and 6.1.1.4'
O O 0.0492 0.0322 'International Tables Vol C Tables 4.2.6.8 and 6.1.1.4'
S S 0.3331 0.5567 'International Tables Vol C Tables 4.2.6.8 and 6.1.1.4'

loop_
_geom_angle_atom_site_label_1
_geom_angle_atom_site_label_2
_geom_angle_atom_site_label_3
_geom_angle
C2 C1 H1A 109.5
C2 C1 H1B 109.5
H1A C1 H1B 109.5
C2 C1 H1C 109.5
H1A C1 H1C 109.5
H1B C1 H1C 109.5
C3 C2 C1 112.10(15)
C3 C2 H2A 109.2
C1 C2 H2A 109.2
C3 C2 H2B 109.2
C1 C2 H2B 109.2
H2A C2 H2B 107.9
C4 C3 C2 112.32(15)
C4 C3 H3A 109.1
C2 C3 H3A 109.1
C4 C3 H3B 109.1
C2 C3 H3B 109.1
H3A C3 H3B 107.9
O1 C4 C3 107.52(14)
O1 C4 H4A 110.2
C3 C4 H4A 110.2
O1 C4 H4B 110.2
C3 C4 H4B 110.2
H4A C4 H4B 108.5
O2 C5 O1 123.90(16)
O2 C5 C6 124.29(16)
O1 C5 C6 111.81(14)
C7 C6 C5 131.35(16)
C7 C6 S1 111.35(13)
C5 C6 S1 117.30(13)
C6 C7 C8 113.15(15)
C6 C7 H7 123.4
C8 C7 H7 123.4
C9 C8 C7 113.11(16)
C9 C8 H8 123.4
C7 C8 H8 123.4
C8 C9 C10 129.05(16)
C8 C9 S1 110.37(14)
C10 C9 S1 120.58(13)
C11 C10 C15 117.94(16)
C11 C10 C9 120.91(15)
C15 C10 C9 121.13(16)
C12 C11 C10 121.01(16)
C12 C11 H11 119.5
C10 C11 H11 119.5
C11 C12 C13 120.94(16)
C11 C12 H12 119.5
C13 C12 H12 119.5
C14 C13 C12 117.90(16)
C14 C13 C16 120.42(15)
C12 C13 C16 121.67(15)
C15 C14 C13 121.26(16)
C15 C14 H14 119.4
C13 C14 H14 119.4
C14 C15 C10 120.95(17)
C14 C15 H15 119.5
C10 C15 H15 119.5
C17 C16 C13 128.33(16)
C17 C16 S2 110.41(13)
C13 C16 S2 121.26(13)
C16 C17 C18 113.21(16)
C16 C17 H17 123.4
C18 C17 H17 123.4
C19 C18 C17 112.93(16)
C19 C18 H18 123.5
C17 C18 H18 123.5
C18 C19 C20 129.63(16)
C18 C19 S2 111.60(14)
C20 C19 S2 118.76(13)
O4 C20 O3 124.19(16)
O4 C20 C19 124.95(16)
O3 C20 C19 110.86(14)
O3 C21 C22 106.72(14)
O3 C21 H21A 110.4
C22 C21 H21A 110.4
O3 C21 H21B 110.4
C22 C21 H21B 110.4
H21A C21 H21B 108.6
C21 C22 C23 110.93(15)
C21 C22 H22A 109.5
C23 C22 H22A 109.5
C21 C22 H22B 109.5
C23 C22 H22B 109.5
H22A C22 H22B 108.0
C22 C23 C24 112.64(16)
C22 C23 H23A 109.1
C24 C23 H23A 109.1
C22 C23 H23B 109.1
C24 C23 H23B 109.1
H23A C23 H23B 107.8
C23 C24 H24A 109.5
C23 C24 H24B 109.5
H24A C24 H24B 109.5
C23 C24 H24C 109.5
H24A C24 H24C 109.5
H24B C24 H24C 109.5
C5 O1 C4 115.21(13)
C20 O3 C21 115.70(13)
C6 S1 C9 92.02(8)
C19 S2 C16 91.85(8)

loop_
_geom_bond_atom_site_label_1
_geom_bond_atom_site_label_2
_geom_bond_distance
C1 C2 1.525(3)
C1 H1A 0.9800
C1 H1B 0.9800
C1 H1C 0.9800
C2 C3 1.515(3)
C2 H2A 0.9900
C2 H2B 0.9900
C3 C4 1.509(2)
C3 H3A 0.9900
C3 H3B 0.9900
C4 O1 1.451(2)
C4 H4A 0.9900
C4 H4B 0.9900
C5 O2 1.204(2)
C5 O1 1.347(2)
C5 C6 1.470(2)
C6 C7 1.363(2)
C6 S1 1.7203(17)
C7 C8 1.401(3)
C7 H7 0.9500
C8 C9 1.382(2)
C8 H8 0.9500
C9 C10 1.464(3)
C9 S1 1.7259(18)
C10 C11 1.398(2)
C10 C15 1.403(2)
C11 C12 1.379(2)
C11 H11 0.9500
C12 C13 1.404(2)
C12 H12 0.9500
C13 C14 1.395(2)
C13 C16 1.467(2)
C14 C15 1.375(3)
C14 H14 0.9500
C15 H15 0.9500
C16 C17 1.377(2)
C16 S2 1.7292(17)
C17 C18 1.406(3)
C17 H17 0.9500
C18 C19 1.359(2)
C18 H18 0.9500
C19 C20 1.473(2)
C19 S2 1.7205(17)
C20 O4 1.205(2)
C20 O3 1.347(2)
C21 O3 1.448(2)
C21 C22 1.513(2)
C21 H21A 0.9900
C21 H21B 0.9900
C22 C23 1.516(3)
C22 H22A 0.9900
C22 H22B 0.9900
C23 C24 1.520(3)
C23 H23A 0.9900
C23 H23B 0.9900
C24 H24A 0.9800
C24 H24B 0.9800
C24 H24C 0.9800
